data_4077620
loop_
_publ_author_name
'Aspinall, Helen C.'
'Bickley, Jamie F.'
'Dwyer, Jennifer L. M.'
'Greeves, Nicholas'
'Kelly, Richard V.'
'Steiner, Alexander'

_publ_section_title
;
 Pinwheel-Shaped Heterobimetallic Lanthanide Alkali Metal
 Binaphtholates:&#x00A0; Ionic Size Matters!
;
_journal_issue 25
_journal_name_full Organometallics
_journal_page_first 5416
_journal_paper_doi 10.1021/om0006256
_journal_volume 19
_journal_year 2000
_chemical_formula_sum 'C88 H92 Li3 O13 Y'
_chemical_formula_weight 1467.53
_chemical_name_systematic
;
 ?
;
_space_group_IT_number 2
_symmetry_cell_setting triclinic
_symmetry_space_group_name_Hall '-P 1'
_symmetry_space_group_name_H-M 'P -1'
_atom_sites_solution_hydrogens geom
_atom_sites_solution_primary direct
_atom_sites_solution_secondary difmap
_audit_creation_method SHELXL-97
_cell_angle_alpha 111.34(3)
_cell_angle_beta 103.23(3)
_cell_angle_gamma 96.79(3)
_cell_formula_units_Z 2
_cell_length_a 15.645(3)
_cell_length_b 16.760(4)
_cell_length_c 19.187(6)
_cell_measurement_temperature 293(2)
_cell_volume 4448(2)
_computing_cell_refinement 'CELL (STOE, 1997b)'
_computing_data_collection 'EXPOSE (STOE, 1997a)'
_computing_data_reduction 'INTEGRATE (STOE, 1997c)'
_computing_molecular_graphics 'ORTEP 3 (Farrugia, 1997) '
_computing_publication_material 'SHELXL-97 (Sheldrick, 1997)'
_computing_structure_refinement 'SHELXL-97 (Sheldrick, 1997)'
_computing_structure_solution 'SHELXS-97 (Sheldrick, 1990)'
_diffrn_ambient_temperature 293(2)
_diffrn_detector_area_resol_mean 6.67
_diffrn_measured_fraction_theta_full 0.943
_diffrn_measured_fraction_theta_max 0.943
_diffrn_measurement_device_type 'Stoe IPDS'
_diffrn_measurement_method 'image plate'
_diffrn_radiation_monochromator graphite
_diffrn_radiation_source 'fine-focus sealed tube'
_diffrn_radiation_type MoK\a
_diffrn_radiation_wavelength 0.71073
_diffrn_reflns_av_R_equivalents 0.2416
_diffrn_reflns_av_sigmaI/netI 0.7803
_diffrn_reflns_limit_h_max 16
_diffrn_reflns_limit_h_min -16
_diffrn_reflns_limit_k_max 17
_diffrn_reflns_limit_k_min -18
_diffrn_reflns_limit_l_max 20
_diffrn_reflns_limit_l_min -20
_diffrn_reflns_number 20202
_diffrn_reflns_theta_full 22.49
_diffrn_reflns_theta_max 22.49
_diffrn_reflns_theta_min 1.99
_exptl_absorpt_coefficient_mu 0.674
_exptl_absorpt_correction_type none
_exptl_crystal_colour colourless
_exptl_crystal_density_diffrn 1.096
_exptl_crystal_density_method 'not measured'
_exptl_crystal_description block
_exptl_crystal_F_000 1544
_exptl_crystal_size_max 0.55
_exptl_crystal_size_mid 0.4
_exptl_crystal_size_min 0.38
_refine_diff_density_max 0.380
_refine_diff_density_min -0.446
_refine_diff_density_rms 0.054
_refine_ls_extinction_method none
_refine_ls_goodness_of_fit_ref 0.557
_refine_ls_hydrogen_treatment mixed
_refine_ls_matrix_type full
_refine_ls_number_parameters 941
_refine_ls_number_reflns 10951
_refine_ls_number_restraints 1000
_refine_ls_restrained_S_all 0.551
_refine_ls_R_factor_all 0.3393
_refine_ls_R_factor_gt 0.0837
_refine_ls_shift/su_max 0.004
_refine_ls_shift/su_mean 0.000
_refine_ls_structure_factor_coef Fsqd
_refine_ls_weighting_details 'w=1/[\s^2^(Fo^2^)+(0.0002P)^2^+0.0000P] where P=(Fo^2^+2Fc^2^)/3'
_refine_ls_weighting_scheme calc
_refine_ls_wR_factor_gt 0.1385
_refine_ls_wR_factor_ref 0.2040
_reflns_number_gt 1593
_reflns_number_total 10951
_reflns_threshold_expression >2sigma(I)
_cod_data_source_file om0006256.cif
_cod_data_source_block jlmd51
_cod_depositor_comments
;
The following automatic conversions were performed:

'_symmetry_cell_setting' value 'Triclinic' changed to 'triclinic'
according to /home/saulius/struct/CIF-dictionaries/cif_core.dic
dictionary named 'cif_core.dic' version 2.4.2 from 2011-04-26.

Automatic conversion script
Id: cif_fix_values 1715 2011-07-08 13:25:40Z adriana 

The following automatic conversions were performed:

'_refine_ls_weighting_scheme' value 'calc
w=1/[\s^2^(Fo^2^)+(0.0002P)^2^+0.0000P] where P=(Fo^2^+2Fc^2^)/3' was
changed to 'calc'. New tag '_refine_ls_weighting_details' was
created. The value of the new tag was set to
'w=1/[\s^2^(Fo^2^)+(0.0002P)^2^+0.0000P] where P=(Fo^2^+2Fc^2^)/3'.

Automatic conversion script
Id: cif_fix_values 3143 2015-03-26 13:38:13Z robertas 
;
_cod_original_cell_volume 4447.7(19)
_cod_original_sg_symbol_H-M P-1
_cod_database_code 4077620

loop_
_symmetry_equiv_pos_as_xyz
'x, y, z'
'-x, -y, -z'

loop_
_atom_site_label
_atom_site_type_symbol
_atom_site_fract_x
_atom_site_fract_y
_atom_site_fract_z
_atom_site_U_iso_or_equiv
_atom_site_adp_type
_atom_site_occupancy
_atom_site_calc_flag
_atom_site_refinement_flags
Y1 Y 0.22186(12) 0.29544(11) 0.21677(11) 0.0658(6) Uani 1 d .
C1 C 0.0690(12) 0.2905(10) 0.2989(11) 0.075(6) Uani 1 d U
C2 C -0.0211(13) 0.2375(10) 0.2773(11) 0.085(5) Uani 1 d U
H2 H -0.0589 0.2237 0.2274 0.102 Uiso 1 calc R
C3 C -0.0563(12) 0.2047(11) 0.3275(12) 0.091(6) Uani 1 d U
H3 H -0.1140 0.1693 0.3079 0.109 Uiso 1 calc R
C4 C -0.0076(13) 0.2241(11) 0.4030(12) 0.081(6) Uani 1 d U
C5 C -0.0410(13) 0.1901(10) 0.4499(12) 0.088(6) Uani 1 d U
H5 H -0.1000 0.1573 0.4304 0.106 Uiso 1 calc R
C6 C 0.0098(15) 0.2028(11) 0.5262(14) 0.127(8) Uani 1 d U
H6 H -0.0120 0.1762 0.5555 0.152 Uiso 1 calc R
C7 C 0.0951(15) 0.2584(12) 0.5537(11) 0.108(7) Uani 1 d U
H7 H 0.1273 0.2710 0.6050 0.129 Uiso 1 calc R
C8 C 0.1366(12) 0.2959(11) 0.5161(11) 0.082(6) Uani 1 d U
H8 H 0.1955 0.3289 0.5384 0.098 Uiso 1 calc R
C9 C 0.0807(13) 0.2808(10) 0.4339(12) 0.081(5) Uani 1 d U
C10 C 0.1142(11) 0.3159(9) 0.3828(11) 0.068(5) Uani 1 d U
C11 C 0.2060(12) 0.3786(9) 0.4153(9) 0.072(5) Uani 1 d U
C12 C 0.2161(11) 0.4706(11) 0.4769(9) 0.080(5) Uani 1 d U
C13 C 0.1472(11) 0.5018(10) 0.5076(8) 0.070(5) Uiso 1 d U
H13 H 0.0933 0.4613 0.4928 0.084 Uiso 1 calc R
C14 C 0.1519(11) 0.5838(9) 0.5558(8) 0.084(6) Uani 1 d U
H14 H 0.1031 0.6025 0.5715 0.100 Uiso 1 calc R
C15 C 0.2383(14) 0.6400(12) 0.5811(11) 0.108(7) Uani 1 d U
H15 H 0.2484 0.6968 0.6187 0.130 Uiso 1 calc R
C16 C 0.3057(13) 0.6146(11) 0.5530(10) 0.086(6) Uani 1 d U
H16 H 0.3599 0.6550 0.5688 0.103 Uiso 1 calc R
C17 C 0.2967(12) 0.5321(11) 0.5027(10) 0.081(5) Uani 1 d U
C18 C 0.3723(11) 0.5038(10) 0.4750(9) 0.075(5) Uani 1 d U
H18 H 0.4272 0.5435 0.4922 0.089 Uiso 1 calc R
C19 C 0.3620(12) 0.4178(12) 0.4231(9) 0.101(6) Uani 1 d U
H19 H 0.4126 0.3999 0.4106 0.121 Uiso 1 calc R
C20 C 0.2752(12) 0.3530(11) 0.3867(10) 0.070(5) Uani 1 d U
C21 C 0.2014(11) 0.1054(9) 0.1095(10) 0.058(4) Uani 1 d U
C22 C 0.1193(10) 0.0689(10) 0.0399(11) 0.078(5) Uani 1 d U
H22 H 0.0636 0.0709 0.0491 0.094 Uiso 1 calc R
C23 C 0.1203(11) 0.0345(9) -0.0330(10) 0.067(5) Uani 1 d U
H23 H 0.0666 0.0136 -0.0734 0.080 Uiso 1 calc R
C24 C 0.2018(13) 0.0292(9) -0.0499(11) 0.073(5) Uani 1 d U
C25 C 0.2083(14) -0.0037(10) -0.1271(11) 0.099(7) Uani 1 d U
H25 H 0.1549 -0.0231 -0.1677 0.119 Uiso 1 calc R
C26 C 0.2865(13) -0.0096(11) -0.1474(11) 0.083(6) Uani 1 d U
H26 H 0.2869 -0.0324 -0.1993 0.100 Uiso 1 calc R
C27 C 0.3635(13) 0.0199(11) -0.0866(12) 0.096(6) Uani 1 d U
H27 H 0.4187 0.0192 -0.0972 0.115 Uiso 1 calc R
C28 C 0.3621(12) 0.0506(10) -0.0107(11) 0.088(6) Uani 1 d U
H28 H 0.4165 0.0658 0.0281 0.106 Uiso 1 calc R
C29 C 0.2850(11) 0.0606(9) 0.0126(10) 0.057(4) Uani 1 d U
C30 C 0.2834(12) 0.0975(8) 0.0920(10) 0.064(5) Uani 1 d U
C31 C 0.3691(10) 0.1270(9) 0.1585(9) 0.053(4) Uani 1 d U
C32 C 0.4131(11) 0.0676(10) 0.1740(9) 0.062(5) Uani 1 d U
C33 C 0.3862(10) -0.0277(10) 0.1315(9) 0.068(5) Uani 1 d U
H33 H 0.3336 -0.0519 0.0899 0.082 Uiso 1 calc R
C34 C 0.4339(13) -0.0806(11) 0.1499(11) 0.093(6) Uani 1 d U
H34 H 0.4127 -0.1404 0.1194 0.111 Uiso 1 calc R
C35 C 0.5171(13) -0.0541(12) 0.2140(11) 0.095(6) Uani 1 d U
H35 H 0.5475 -0.0942 0.2257 0.114 Uiso 1 calc R
C36 C 0.5474(11) 0.0372(11) 0.2565(10) 0.080(5) Uani 1 d U
H36 H 0.5994 0.0596 0.2987 0.096 Uiso 1 calc R
C37 C 0.4976(12) 0.0969(12) 0.2346(11) 0.077(5) Uani 1 d U
C38 C 0.5354(12) 0.1941(11) 0.2819(9) 0.088(6) Uani 1 d U
H38 H 0.5909 0.2150 0.3201 0.105 Uiso 1 calc R
C39 C 0.4865(11) 0.2489(10) 0.2670(9) 0.073(5) Uani 1 d U
H39 H 0.5072 0.3090 0.2967 0.088 Uiso 1 calc R
C40 C 0.4021(11) 0.2174(10) 0.2059(9) 0.071(5) Uani 1 d U
C41 C 0.2485(11) 0.4904(10) 0.2261(10) 0.062(5) Uani 1 d U
C42 C 0.2604(11) 0.5576(11) 0.3048(11) 0.090(5) Uani 1 d U
H42 H 0.2978 0.5531 0.3479 0.108 Uiso 1 calc R
C43 C 0.2180(11) 0.6270(10) 0.3170(11) 0.085(5) Uani 1 d U
H43 H 0.2296 0.6717 0.3664 0.102 Uiso 1 calc R
C44 C 0.1548(11) 0.6267(9) 0.2494(10) 0.062(4) Uani 1 d U
C45 C 0.1045(11) 0.6933(10) 0.2528(11) 0.085(6) Uani 1 d U
H45 H 0.1134 0.7381 0.3016 0.101 Uiso 1 calc R
C46 C 0.0444(13) 0.6965(12) 0.1902(13) 0.102(6) Uani 1 d U
H46 H 0.0129 0.7411 0.1966 0.122 Uiso 1 calc R
C47 C 0.0319(12) 0.6296(13) 0.1157(13) 0.096(6) Uani 1 d U
H47 H -0.0103 0.6285 0.0723 0.116 Uiso 1 calc R
C48 C 0.0816(13) 0.5660(11) 0.1068(12) 0.094(6) Uani 1 d U
H48 H 0.0722 0.5240 0.0565 0.112 Uiso 1 calc R
C49 C 0.1463(11) 0.5601(11) 0.1693(11) 0.075(5) Uani 1 d U
C50 C 0.1940(11) 0.4919(10) 0.1604(12) 0.072(5) Uani 1 d U
C51 C 0.1819(11) 0.4240(12) 0.0791(11) 0.078(5) Uani 1 d U
C52 C 0.2113(10) 0.4437(11) 0.0277(12) 0.071(5) Uani 1 d U
C53 C 0.2522(11) 0.5305(11) 0.0361(12) 0.092(6) Uani 1 d U
H53 H 0.2593 0.5779 0.0829 0.110 Uiso 1 calc R
C54 C 0.2801(12) 0.5462(13) -0.0192(13) 0.093(6) Uani 1 d U
H54 H 0.3080 0.6038 -0.0066 0.112 Uiso 1 calc R
C55 C 0.2718(13) 0.4852(13) -0.0936(13) 0.111(7) Uani 1 d U
H55 H 0.2924 0.4996 -0.1302 0.133 Uiso 1 calc R
C56 C 0.2299(11) 0.4005(13) -0.1082(11) 0.095(6) Uani 1 d U
H56 H 0.2198 0.3567 -0.1578 0.114 Uiso 1 calc R
C57 C 0.2022(11) 0.3778(12) -0.0525(12) 0.080(5) Uani 1 d U
C58 C 0.1679(11) 0.2864(11) -0.0642(11) 0.085(5) Uani 1 d U
H58 H 0.1644 0.2403 -0.1109 0.102 Uiso 1 calc R
C59 C 0.1418(10) 0.2688(10) -0.0083(10) 0.066(5) Uani 1 d U
H59 H 0.1186 0.2104 -0.0193 0.080 Uiso 1 calc R
C60 C 0.1472(10) 0.3331(10) 0.0667(10) 0.063(5) Uani 1 d U
Li1 Li 0.025(2) 0.3443(15) 0.1743(14) 0.082(9) Uani 1 d .
Li2 Li 0.244(2) 0.1542(19) 0.2985(19) 0.101(11) Uani 1 d .
Li3 Li 0.3979(18) 0.3947(16) 0.2018(18) 0.087(10) Uani 1 d .
O1 O 0.1225(6) 0.3103(6) 0.1215(6) 0.060(3) Uani 1 d .
O2 O 0.0991(7) 0.3138(7) 0.2530(7) 0.075(4) Uani 1 d .
O3 O 0.2695(6) 0.2846(6) 0.3325(5) 0.061(3) Uani 1 d .
O4 O 0.1994(6) 0.1515(6) 0.1839(6) 0.065(3) Uani 1 d .
O5 O 0.3529(6) 0.2782(6) 0.1943(6) 0.065(3) Uani 1 d .
O6 O 0.2938(7) 0.4253(6) 0.2269(5) 0.072(3) Uani 1 d .
O7 O -0.0068(7) 0.4494(6) 0.2373(7) 0.078(3) Uani 1 d D
C71 C 0.0213(11) 0.4821(10) 0.3205(9) 0.115(8) Uani 1 d D
H71 H 0.0863 0.4940 0.3406 0.138 Uiso 1 calc R
H71 H -0.0052 0.4404 0.3381 0.138 Uiso 1 calc R
C72 C -0.0115(13) 0.5629(10) 0.3454(9) 0.113(7) Uani 1 d D
H72 H 0.0333 0.6130 0.3530 0.135 Uiso 1 calc R
H72 H -0.0270 0.5737 0.3937 0.135 Uiso 1 calc R
C73 C -0.0941(11) 0.5453(11) 0.2782(11) 0.117(7) Uani 1 d D
H73 H -0.1467 0.5153 0.2848 0.140 Uiso 1 calc R
H73 H -0.1053 0.5999 0.2753 0.140 Uiso 1 calc R
C74 C -0.0743(12) 0.4904(11) 0.2084(8) 0.106(7) Uani 1 d D
H74 H -0.1276 0.4468 0.1713 0.127 Uiso 1 calc R
H74 H -0.0513 0.5254 0.1833 0.127 Uiso 1 calc R
O8 O -0.0836(7) 0.2766(6) 0.0867(6) 0.085(3) Uani 1 d DU
C81 C -0.0981(12) 0.1824(8) 0.0513(9) 0.105(6) Uani 1 d DU
H81 H -0.1473 0.1556 0.0642 0.126 Uiso 1 calc R
H81 H -0.0443 0.1639 0.0702 0.126 Uiso 1 calc R
C82 C -0.1196(14) 0.1563(10) -0.0324(10) 0.130(8) Uani 1 d DU
H82 H -0.1641 0.1012 -0.0600 0.156 Uiso 1 calc R
H82 H -0.0661 0.1493 -0.0494 0.156 Uiso 1 calc R
C83 C -0.1559(13) 0.2280(10) -0.0476(8) 0.119(7) Uani 1 d DU
H83 H -0.2210 0.2152 -0.0603 0.142 Uiso 1 calc R
H83 H -0.1390 0.2360 -0.0906 0.142 Uiso 1 calc R
C84 C -0.1152(13) 0.3072(9) 0.0262(9) 0.112(7) Uani 1 d DU
H84 H -0.0655 0.3435 0.0216 0.135 Uiso 1 calc R
H84 H -0.1596 0.3417 0.0382 0.135 Uiso 1 calc R
O9 O 0.1492(9) 0.0717(8) 0.2933(8) 0.114(5) Uani 1 d DU
C91 C 0.0701(13) 0.0242(12) 0.2261(9) 0.128(8) Uani 1 d DU
H91 H 0.0291 0.0621 0.2203 0.154 Uiso 1 calc R
H91 H 0.0868 -0.0002 0.1783 0.154 Uiso 1 calc R
C92 C 0.0305(16) -0.0443(13) 0.2453(12) 0.193(11) Uani 1 d DU
H92 H 0.0414 -0.1001 0.2139 0.232 Uiso 1 calc R
H92 H -0.0340 -0.0493 0.2340 0.232 Uiso 1 calc R
C93 C 0.0719(18) -0.0222(13) 0.3309(12) 0.221(12) Uani 1 d DU
H93 H 0.0261 -0.0176 0.3578 0.265 Uiso 1 calc R
H93 H 0.1029 -0.0668 0.3378 0.265 Uiso 1 calc R
C94 C 0.1337(13) 0.0602(12) 0.3600(10) 0.151(10) Uani 1 d DU
H94 H 0.1897 0.0602 0.3946 0.181 Uiso 1 calc R
H94 H 0.1086 0.1074 0.3890 0.181 Uiso 1 calc R
O10 O 0.3417(8) 0.1296(9) 0.3572(7) 0.108(4) Uani 1 d DU
C101 C 0.3688(13) 0.0484(10) 0.3476(11) 0.124(7) Uani 1 d DU
H101 H 0.3923 0.0289 0.3030 0.148 Uiso 1 calc R
H101 H 0.3182 0.0032 0.3393 0.148 Uiso 1 calc R
C102 C 0.4389(18) 0.0664(15) 0.4201(13) 0.205(11) Uani 1 d DU
H102 H 0.4961 0.0599 0.4098 0.246 Uiso 1 calc R
H102 H 0.4230 0.0261 0.4432 0.246 Uiso 1 calc R
C103 C 0.445(2) 0.1575(17) 0.4729(12) 0.265(14) Uani 1 d DU
H103 H 0.5069 0.1873 0.5015 0.318 Uiso 1 calc R
H103 H 0.4117 0.1584 0.5102 0.318 Uiso 1 calc R
C104 C 0.4042(15) 0.2016(11) 0.4230(12) 0.177(10) Uani 1 d DU
H104 H 0.3737 0.2448 0.4497 0.212 Uiso 1 calc R
H104 H 0.4495 0.2298 0.4072 0.212 Uiso 1 calc R
O11 O 0.4259(8) 0.3689(8) 0.0985(7) 0.103(4) Uani 1 d DU
C111 C 0.3907(12) 0.2789(9) 0.0387(9) 0.100(6) Uani 1 d DU
H111 H 0.3257 0.2629 0.0262 0.120 Uiso 1 calc R
H111 H 0.4165 0.2376 0.0569 0.120 Uiso 1 calc R
C112 C 0.4170(14) 0.2789(11) -0.0302(10) 0.142(8) Uani 1 d DU
H112 H 0.3641 0.2628 -0.0745 0.171 Uiso 1 calc R
H112 H 0.4546 0.2371 -0.0441 0.171 Uiso 1 calc R
C113 C 0.4685(14) 0.3706(12) -0.0085(11) 0.151(9) Uani 1 d DU
H113 H 0.5324 0.3725 0.0007 0.182 Uiso 1 calc R
H113 H 0.4482 0.3898 -0.0502 0.182 Uiso 1 calc R
C114 C 0.4506(14) 0.4268(10) 0.0630(11) 0.133(8) Uani 1 d DU
H114 H 0.5038 0.4720 0.0978 0.160 Uiso 1 calc R
H114 H 0.4019 0.4549 0.0506 0.160 Uiso 1 calc R
O12 O 0.5078(7) 0.4748(6) 0.2723(7) 0.104(4) Uani 1 d DU
C121 C 0.5985(11) 0.4650(11) 0.2718(12) 0.157(9) Uani 1 d DU
H121 H 0.6187 0.4288 0.2990 0.188 Uiso 1 calc R
H121 H 0.6027 0.4397 0.2188 0.188 Uiso 1 calc R
C122 C 0.6493(11) 0.5545(12) 0.3130(12) 0.149(9) Uani 1 d DU
H122 H 0.6527 0.5812 0.2763 0.179 Uiso 1 calc R
H122 H 0.7100 0.5562 0.3410 0.179 Uiso 1 calc R
C123 C 0.6024(12) 0.6030(10) 0.3692(10) 0.123(7) Uani 1 d DU
H123 H 0.6332 0.6105 0.4219 0.148 Uiso 1 calc R
H123 H 0.6011 0.6606 0.3688 0.148 Uiso 1 calc R
C124 C 0.5104(11) 0.5499(12) 0.3433(9) 0.145(8) Uani 1 d DU
H124 H 0.4990 0.5306 0.3829 0.174 Uiso 1 calc R
H124 H 0.4662 0.5828 0.3317 0.174 Uiso 1 calc R
O13 O 0.7122(14) 0.3361(10) 0.1468(13) 0.189(7) Uani 1 d DU
C131 C 0.735(2) 0.3154(16) 0.2132(13) 0.235(13) Uani 1 d DU
H131 H 0.7065 0.3462 0.2516 0.283 Uiso 1 calc R
H131 H 0.7998 0.3318 0.2373 0.283 Uiso 1 calc R
C132 C 0.7031(19) 0.2222(16) 0.1846(14) 0.222(12) Uani 1 d DU
H132 H 0.6753 0.2074 0.2199 0.266 Uiso 1 calc R
H132 H 0.7519 0.1920 0.1784 0.266 Uiso 1 calc R
C133 C 0.6350(17) 0.1986(13) 0.1066(14) 0.203(11) Uani 1 d DU
H133 H 0.6369 0.1414 0.0698 0.244 Uiso 1 calc R
H133 H 0.5749 0.1960 0.1125 0.244 Uiso 1 calc R
C134 C 0.6564(18) 0.2650(17) 0.0779(12) 0.179(10) Uani 1 d DU
H134 H 0.6883 0.2453 0.0391 0.215 Uiso 1 calc R
H134 H 0.6025 0.2809 0.0553 0.215 Uiso 1 calc R

loop_
_atom_site_aniso_label
_atom_site_aniso_U_11
_atom_site_aniso_U_22
_atom_site_aniso_U_33
_atom_site_aniso_U_23
_atom_site_aniso_U_13
_atom_site_aniso_U_12
Y1 0.0438(13) 0.0539(11) 0.0846(14) 0.0154(9) 0.0130(10) 0.0082(8)
C1 0.053(13) 0.058(11) 0.064(13) 0.004(10) -0.034(10) 0.001(9)
C2 0.082(15) 0.058(11) 0.097(14) 0.031(10) -0.002(11) 0.009(9)
C3 0.064(14) 0.070(11) 0.102(15) 0.015(11) 0.006(12) -0.019(9)
C4 0.064(13) 0.060(11) 0.098(14) 0.023(10) 0.015(11) -0.019(9)
C5 0.068(14) 0.070(11) 0.099(15) 0.029(11) -0.003(12) -0.017(9)
C6 0.102(17) 0.091(13) 0.137(17) -0.004(13) 0.057(14) -0.042(12)
C7 0.101(17) 0.091(14) 0.070(13) -0.022(11) 0.005(12) 0.017(12)
C8 0.050(13) 0.080(12) 0.090(15) 0.009(11) 0.017(11) 0.013(9)
C9 0.078(14) 0.058(10) 0.100(14) 0.021(10) 0.031(11) 0.025(9)
C10 0.038(11) 0.043(9) 0.109(13) 0.012(9) 0.028(10) 0.011(8)
C11 0.058(12) 0.047(9) 0.087(11) 0.015(8) 0.004(9) 0.002(8)
C12 0.052(12) 0.079(11) 0.075(11) 0.001(9) 0.007(9) 0.015(9)
C14 0.074(13) 0.055(10) 0.068(11) -0.024(9) 0.011(10) -0.002(9)
C15 0.092(17) 0.074(12) 0.095(14) 0.006(11) -0.020(12) -0.022(11)
C16 0.072(15) 0.077(12) 0.082(13) 0.006(10) 0.022(11) 0.001(10)
C17 0.071(13) 0.053(10) 0.080(12) -0.003(9) 0.009(10) -0.001(9)
C18 0.065(13) 0.061(10) 0.072(11) 0.004(9) 0.015(9) 0.007(9)
C19 0.068(14) 0.115(14) 0.080(12) -0.007(11) 0.030(10) 0.014(11)
C20 0.054(13) 0.064(11) 0.091(13) 0.024(10) 0.041(10) 0.000(9)
C21 0.053(12) 0.035(9) 0.095(13) 0.039(9) 0.018(11) 0.007(8)
C22 0.016(10) 0.071(11) 0.120(14) 0.022(11) 0.004(10) -0.008(8)
C23 0.047(12) 0.057(10) 0.065(12) -0.003(9) 0.007(10) 0.008(8)
C24 0.070(13) 0.034(9) 0.079(12) 0.004(8) -0.003(11) -0.004(8)
C25 0.087(16) 0.078(12) 0.070(13) -0.014(10) 0.004(12) -0.029(11)
C26 0.051(14) 0.092(12) 0.078(13) 0.019(10) 0.003(11) -0.007(10)
C27 0.075(15) 0.089(12) 0.105(15) 0.006(11) 0.054(12) -0.004(10)
C28 0.058(13) 0.076(11) 0.094(14) 0.003(11) 0.015(11) 0.001(9)
C29 0.049(12) 0.042(9) 0.082(12) 0.026(8) 0.025(10) 0.011(8)
C30 0.056(12) 0.031(8) 0.091(12) 0.011(8) 0.022(10) -0.004(7)
C31 0.040(11) 0.046(9) 0.076(11) 0.027(8) 0.019(8) 0.011(8)
C32 0.029(10) 0.055(10) 0.086(11) 0.018(9) 0.010(9) 0.003(8)
C33 0.037(11) 0.065(11) 0.086(12) 0.020(9) 0.004(9) 0.009(8)
C34 0.066(14) 0.075(12) 0.114(15) 0.017(11) 0.013(11) 0.023(10)
C35 0.090(15) 0.077(12) 0.123(15) 0.042(11) 0.038(12) 0.013(11)
C36 0.063(13) 0.077(12) 0.106(13) 0.045(10) 0.018(10) 0.018(10)
C37 0.058(12) 0.086(12) 0.088(12) 0.018(10) 0.044(10) 0.033(9)
C38 0.063(13) 0.083(12) 0.078(12) -0.004(10) 0.009(10) 0.020(10)
C39 0.047(12) 0.061(11) 0.083(12) 0.010(9) -0.006(9) 0.024(9)
C40 0.055(12) 0.063(11) 0.065(11) 0.001(9) 0.008(9) 0.012(9)
C41 0.041(12) 0.061(10) 0.073(12) 0.014(9) 0.015(9) 0.015(8)
C42 0.051(12) 0.094(13) 0.131(15) 0.058(12) 0.017(11) 0.020(10)
C43 0.062(13) 0.073(11) 0.128(15) 0.056(11) 0.012(11) 0.021(9)
C44 0.053(11) 0.043(9) 0.086(12) 0.027(9) 0.019(9) 0.005(8)
C45 0.049(13) 0.063(10) 0.122(15) 0.017(10) 0.018(11) 0.022(9)
C46 0.085(15) 0.076(12) 0.139(17) 0.046(12) 0.013(13) 0.030(11)
C47 0.068(14) 0.119(15) 0.140(16) 0.080(13) 0.039(12) 0.050(11)
C48 0.079(15) 0.086(12) 0.128(15) 0.066(11) 0.019(12) 0.008(10)
C49 0.040(11) 0.082(11) 0.103(13) 0.048(10) 0.005(10) 0.011(9)
C50 0.042(11) 0.051(10) 0.113(14) 0.029(10) 0.006(10) 0.018(8)
C51 0.041(12) 0.083(12) 0.090(13) 0.027(11) -0.008(9) 0.018(9)
C52 0.042(11) 0.065(11) 0.113(14) 0.049(10) 0.016(10) 0.002(8)
C53 0.048(12) 0.070(11) 0.152(17) 0.054(11) 0.005(11) 0.014(9)
C54 0.075(14) 0.087(13) 0.151(19) 0.081(13) 0.037(13) 0.018(10)
C55 0.109(15) 0.089(14) 0.156(18) 0.056(13) 0.063(14) 0.027(12)
C56 0.063(13) 0.130(15) 0.107(14) 0.056(13) 0.045(11) 0.014(11)
C57 0.047(11) 0.105(13) 0.104(13) 0.058(11) 0.027(10) 0.019(9)
C58 0.102(14) 0.067(11) 0.102(14) 0.044(10) 0.045(11) 0.011(9)
C59 0.062(12) 0.048(9) 0.071(12) 0.016(9) -0.002(9) 0.018(8)
C60 0.037(11) 0.050(10) 0.076(12) 0.013(10) -0.006(9) 0.007(8)
Li1 0.10(3) 0.045(16) 0.049(17) -0.015(13) -0.012(16) -0.009(15)
Li2 0.09(3) 0.09(2) 0.13(3) 0.09(2) -0.03(2) 0.012(18)
Li3 0.05(2) 0.064(18) 0.14(3) 0.018(18) 0.06(2) -0.006(14)
O1 0.044(7) 0.044(6) 0.089(9) 0.024(6) 0.015(6) 0.021(5)
O2 0.071(10) 0.067(8) 0.101(10) 0.044(7) 0.037(8) 0.015(6)
O3 0.067(9) 0.056(7) 0.044(7) 0.014(6) -0.001(6) 0.015(6)
O4 0.043(8) 0.063(7) 0.091(8) 0.030(6) 0.026(6) 0.018(5)
O5 0.035(7) 0.038(6) 0.094(8) 0.006(5) -0.003(6) 0.013(5)
O6 0.056(8) 0.059(7) 0.080(8) 0.016(6) 0.000(6) 0.015(6)
O7 0.056(9) 0.081(8) 0.079(9) 0.014(7) 0.009(7) 0.039(6)
C71 0.093(18) 0.075(14) 0.15(2) 0.010(14) 0.052(16) 0.019(12)
C72 0.12(2) 0.092(14) 0.127(17) 0.024(13) 0.038(15) 0.080(14)
C73 0.077(17) 0.104(15) 0.117(17) 0.010(14) 0.008(14) -0.013(12)
C74 0.104(18) 0.090(14) 0.082(15) -0.008(12) 0.005(12) 0.053(12)
O8 0.055(8) 0.066(7) 0.107(9) 0.017(7) 0.002(7) 0.019(6)
C81 0.123(15) 0.036(10) 0.130(15) 0.025(11) 0.004(13) 0.012(10)
C82 0.126(17) 0.071(13) 0.140(17) -0.004(13) 0.029(14) 0.002(12)
C83 0.133(16) 0.071(12) 0.111(14) 0.036(11) -0.021(12) -0.014(12)
C84 0.118(16) 0.068(12) 0.121(16) 0.037(11) -0.018(13) 0.022(11)
O9 0.137(13) 0.099(9) 0.104(11) 0.046(9) 0.024(10) 0.021(8)
C91 0.122(17) 0.084(13) 0.109(15) 0.019(12) -0.025(13) -0.050(12)
C92 0.18(2) 0.141(19) 0.18(2) 0.032(18) 0.009(18) -0.046(16)
C93 0.21(2) 0.105(17) 0.22(2) -0.015(18) 0.01(2) -0.054(16)
C94 0.112(18) 0.127(17) 0.135(18) -0.023(16) 0.006(15) 0.045(13)
O10 0.084(11) 0.103(10) 0.114(10) 0.034(8) 0.001(8) 0.026(8)
C101 0.107(17) 0.120(15) 0.19(2) 0.100(14) 0.044(14) 0.079(13)
C102 0.22(2) 0.18(2) 0.21(2) 0.057(19) 0.055(19) 0.092(19)
C103 0.28(3) 0.24(3) 0.19(2) 0.04(2) -0.05(2) 0.13(2)
C104 0.14(2) 0.22(2) 0.14(2) 0.047(17) 0.019(16) 0.065(17)
O11 0.117(11) 0.080(9) 0.128(11) 0.051(8) 0.053(9) 0.015(8)
C111 0.127(16) 0.104(14) 0.067(13) 0.030(11) 0.034(12) 0.029(12)
C112 0.130(18) 0.107(15) 0.157(18) 0.016(15) 0.044(15) 0.026(13)
C113 0.118(18) 0.135(18) 0.162(19) 0.032(16) 0.039(15) -0.018(14)
C114 0.123(17) 0.095(15) 0.177(19) 0.046(14) 0.066(14) -0.005(12)
O12 0.068(9) 0.070(7) 0.126(10) -0.006(7) 0.024(8) 0.005(6)
C121 0.052(14) 0.150(17) 0.169(17) -0.040(14) 0.044(13) -0.018(12)
C122 0.073(15) 0.152(17) 0.150(17) -0.011(14) 0.048(13) -0.032(13)
C123 0.096(16) 0.100(14) 0.132(16) 0.002(12) 0.048(13) -0.006(11)
C124 0.137(18) 0.140(16) 0.075(13) -0.028(12) 0.035(12) -0.046(13)
O13 0.180(18) 0.157(14) 0.206(19) 0.066(13) 0.047(15) -0.007(12)
C131 0.20(2) 0.23(2) 0.17(2) 0.08(2) -0.104(19) -0.03(2)
C132 0.14(2) 0.23(2) 0.19(2) 0.04(2) -0.049(17) -0.02(2)
C133 0.16(2) 0.16(2) 0.23(2) 0.097(18) -0.037(18) -0.038(17)
C134 0.20(2) 0.18(2) 0.17(2) 0.120(17) 0.001(17) 0.017(19)

loop_
_atom_type_symbol
_atom_type_description
_atom_type_scat_dispersion_real
_atom_type_scat_dispersion_imag
_atom_type_scat_source
C C 0.0020 0.0020 'International Tables Vol C Tables 4.2.6.8 and 6.1.1.4'
H H 0.0000 0.0000 'International Tables Vol C Tables 4.2.6.8 and 6.1.1.4'
Li Li 0.0000 0.0000 'International Tables Vol C Tables 4.2.6.8 and 6.1.1.4'
O O 0.0080 0.0060 'International Tables Vol C Tables 4.2.6.8 and 6.1.1.4'
Y Y -2.9510 3.5420 'International Tables Vol C Tables 4.2.6.8 and 6.1.1.4'

loop_
_geom_angle_atom_site_label_1
_geom_angle_atom_site_label_2
_geom_angle_atom_site_label_3
_geom_angle
O2 Y1 O5 173.3(5)
O2 Y1 O4 96.8(4)
O5 Y1 O4 82.6(3)
O2 Y1 O1 72.3(4)
O5 Y1 O1 114.3(4)
O4 Y1 O1 104.7(4)
O2 Y1 O6 108.5(4)
O5 Y1 O6 72.7(4)
O4 Y1 O6 154.6(3)
O1 Y1 O6 81.1(4)
O2 Y1 O3 82.6(4)
O5 Y1 O3 90.8(4)
O4 Y1 O3 76.4(4)
O1 Y1 O3 154.8(4)
O6 Y1 O3 108.9(4)
O2 C1 C2 123.4(17)
O2 C1 C10 126.8(17)
C2 C1 C10 109.7(18)
C3 C2 C1 124.8(18)
C4 C3 C2 122.4(18)
C3 C4 C5 121.9(19)
C3 C4 C9 118.7(19)
C5 C4 C9 119(2)
C4 C5 C6 123.7(19)
C7 C6 C5 115(2)
C8 C7 C6 129(2)
C7 C8 C9 115.5(19)
C4 C9 C10 118.2(19)
C4 C9 C8 117.8(18)
C10 C9 C8 123.9(18)
C9 C10 C1 125.4(17)
C9 C10 C11 119.0(17)
C1 C10 C11 115.4(16)
C20 C11 C10 119.8(14)
C20 C11 C12 122.2(15)
C10 C11 C12 118.0(14)
C17 C12 C13 115.3(15)
C17 C12 C11 119.5(15)
C13 C12 C11 125.1(15)
C14 C13 C12 126.1(16)
C13 C14 C15 113.8(17)
C16 C15 C14 122.6(18)
C17 C16 C15 121.1(18)
C16 C17 C12 120.9(17)
C16 C17 C18 120.7(16)
C12 C17 C18 118.4(15)
C19 C18 C17 119.9(15)
C18 C19 C20 123.7(15)
O3 C20 C11 125.6(16)
O3 C20 C19 118.7(15)
C11 C20 C19 115.6(16)
O4 C21 C30 121.3(15)
O4 C21 C22 123.3(15)
C30 C21 C22 115.0(16)
C23 C22 C21 124.7(15)
C22 C23 C24 119.9(17)
C23 C24 C25 123.0(18)
C23 C24 C29 120.2(17)
C25 C24 C29 116.7(17)
C26 C25 C24 125.7(19)
C27 C26 C25 115.7(18)
C26 C27 C28 121.8(17)
C27 C28 C29 124.5(18)
C28 C29 C30 124.9(17)
C28 C29 C24 115.5(17)
C30 C29 C24 119.6(15)
C21 C30 C29 120.5(16)
C21 C30 C31 118.8(16)
C29 C30 C31 120.7(15)
C32 C31 C40 120.1(16)
C32 C31 C30 120.7(14)
C40 C31 C30 119.2(14)
C31 C32 C37 120.1(15)
C31 C32 C33 126.4(16)
C37 C32 C33 113.5(15)
C34 C33 C32 122.3(16)
C33 C34 C35 126.1(17)
C36 C35 C34 114.3(17)
C35 C36 C37 120.3(18)
C32 C37 C36 123.3(16)
C32 C37 C38 119.4(16)
C36 C37 C38 117.2(18)
C39 C38 C37 117.6(17)
C38 C39 C40 121.6(16)
O5 C40 C31 120.3(15)
O5 C40 C39 118.7(13)
C31 C40 C39 121.0(15)
C50 C41 O6 124.4(14)
C50 C41 C42 122.3(15)
O6 C41 C42 113.2(15)
C43 C42 C41 122.3(17)
C42 C43 C44 116.6(17)
C45 C44 C43 123.2(16)
C45 C44 C49 116.4(16)
C43 C44 C49 120.2(15)
C46 C45 C44 125.5(17)
C45 C46 C47 117.5(17)
C48 C47 C46 120.6(19)
C47 C48 C49 124.5(19)
C50 C49 C48 124.3(18)
C50 C49 C44 120.2(17)
C48 C49 C44 115.2(16)
C41 C50 C49 118.1(17)
C41 C50 C51 122.9(14)
C49 C50 C51 119.0(17)
C52 C51 C60 122.6(17)
C52 C51 C50 122.1(18)
C60 C51 C50 114.7(17)
C51 C52 C53 127(2)
C51 C52 C57 123.3(17)
C53 C52 C57 109.6(18)
C54 C53 C52 124(2)
C53 C54 C55 127(2)
C54 C55 C56 114(2)
C55 C56 C57 123.4(19)
C56 C57 C58 123.8(19)
C56 C57 C52 122.7(18)
C58 C57 C52 113.3(16)
C59 C58 C57 120.9(17)
C58 C59 C60 124.9(16)
O1 C60 C59 121.7(15)
O1 C60 C51 123.8(15)
C59 C60 C51 114.5(17)
O7 Li1 O2 102.5(12)
O7 Li1 O8 105.8(15)
O2 Li1 O8 131.5(15)
O7 Li1 O1 138.9(15)
O2 Li1 O1 81.9(13)
O8 Li1 O1 100.5(11)
O10 Li2 O9 101.0(13)
O10 Li2 O3 106.6(16)
O9 Li2 O3 134(2)
O10 Li2 O4 137(2)
O9 Li2 O4 99.7(15)
O3 Li2 O4 84.1(10)
O6 Li3 O12 114.4(14)
O6 Li3 O5 87.8(10)
O12 Li3 O5 126.6(19)
O6 Li3 O11 127.9(19)
O12 Li3 O11 99.9(11)
O5 Li3 O11 102.5(12)
C60 O1 Li1 129.8(12)
C60 O1 Y1 122.3(8)
Li1 O1 Y1 100.4(9)
C1 O2 Li1 123.1(15)
C1 O2 Y1 130.6(12)
Li1 O2 Y1 104.1(10)
C20 O3 Li2 143.1(15)
C20 O3 Y1 111.1(10)
Li2 O3 Y1 101.2(10)
C21 O4 Li2 140.2(12)
C21 O4 Y1 113.2(8)
Li2 O4 Y1 98.3(9)
C40 O5 Li3 128.3(13)
C40 O5 Y1 127.4(9)
Li3 O5 Y1 99.2(8)
C41 O6 Li3 135.6(13)
C41 O6 Y1 120.9(9)
Li3 O6 Y1 100.2(9)
C71 O7 C74 112.6(9)
C71 O7 Li1 120.7(12)
C74 O7 Li1 125.3(13)
O7 C71 C72 103.9(11)
C71 C72 C73 103.4(11)
C74 C73 C72 105.5(11)
O7 C74 C73 103.6(10)
C81 O8 C84 108.6(10)
C81 O8 Li1 119.0(12)
C84 O8 Li1 120.5(13)
O8 C81 C82 107.2(10)
C81 C82 C83 105.6(11)
C82 C83 C84 105.1(10)
O8 C84 C83 106.6(10)
C94 O9 C91 109.0(12)
C94 O9 Li2 124.0(15)
C91 O9 Li2 125.6(14)
C92 C91 O9 102.9(11)
C91 C92 C93 109.0(11)
C94 C93 C92 105.2(12)
C93 C94 O9 106.5(12)
C104 O10 C101 111.1(12)
C104 O10 Li2 117.9(15)
C101 O10 Li2 131.0(15)
O10 C101 C102 106.0(12)
C101 C102 C103 106.1(12)
C102 C103 C104 106.9(13)
O10 C104 C103 102.2(13)
C114 O11 C111 109.9(11)
C114 O11 Li3 130.7(12)
C111 O11 Li3 116.6(11)
O11 C111 C112 105.5(11)
C111 C112 C113 107.1(11)
C114 C113 C112 106.3(11)
O11 C114 C113 105.2(11)
C121 O12 C124 110.1(11)
C121 O12 Li3 126.9(12)
C124 O12 Li3 122.4(12)
C122 C121 O12 102.0(11)
C121 C122 C123 107.8(11)
C124 C123 C122 106.6(10)
O12 C124 C123 103.8(10)
C134 O13 C131 114.1(13)
O13 C131 C132 105.8(14)
C131 C132 C133 103.9(13)
C134 C133 C132 108.4(13)
O13 C134 C133 102.4(12)

loop_
_geom_bond_atom_site_label_1
_geom_bond_atom_site_label_2
_geom_bond_distance
Y1 O2 2.205(11)
Y1 O5 2.220(9)
Y1 O4 2.220(9)
Y1 O1 2.224(10)
Y1 O6 2.247(10)
Y1 O3 2.256(9)
C1 O2 1.243(19)
C1 C2 1.46(2)
C1 C10 1.48(2)
C2 C3 1.45(2)
C3 C4 1.37(2)
C4 C5 1.39(2)
C4 C9 1.44(2)
C5 C6 1.42(2)
C6 C7 1.40(2)
C7 C8 1.34(2)
C8 C9 1.53(2)
C9 C10 1.47(2)
C10 C11 1.521(19)
C11 C20 1.366(18)
C11 C12 1.525(18)
C12 C17 1.39(2)
C12 C13 1.409(18)
C13 C14 1.329(17)
C14 C15 1.42(2)
C15 C16 1.34(2)
C16 C17 1.335(19)
C17 C18 1.464(19)
C18 C19 1.386(18)
C19 C20 1.48(2)
C20 O3 1.212(15)
C21 O4 1.363(16)
C21 C30 1.408(18)
C21 C22 1.50(2)
C22 C23 1.309(18)
C23 C24 1.390(19)
C24 C25 1.41(2)
C24 C29 1.44(2)
C25 C26 1.37(2)
C26 C27 1.36(2)
C27 C28 1.36(2)
C28 C29 1.386(18)
C29 C30 1.428(19)
C30 C31 1.508(19)
C31 C32 1.356(18)
C31 C40 1.408(17)
C32 C37 1.44(2)
C32 C33 1.459(18)
C33 C34 1.316(19)
C34 C35 1.46(2)
C35 C36 1.404(19)
C36 C37 1.46(2)
C37 C38 1.51(2)
C38 C39 1.329(18)
C39 C40 1.439(19)
C40 O5 1.398(17)
C41 C50 1.36(2)
C41 O6 1.373(16)
C41 C42 1.472(19)
C42 C43 1.380(18)
C43 C44 1.44(2)
C44 C45 1.431(19)
C44 C49 1.499(19)
C45 C46 1.37(2)
C46 C47 1.41(2)
C47 C48 1.38(2)
C48 C49 1.42(2)
C49 C50 1.418(19)
C50 C51 1.51(2)
C51 C52 1.30(2)
C51 C60 1.47(2)
C52 C53 1.45(2)
C52 C57 1.49(2)
C53 C54 1.33(2)
C54 C55 1.39(2)
C55 C56 1.39(2)
C56 C57 1.396(19)
C57 C58 1.48(2)
C58 C59 1.344(17)
C59 C60 1.426(18)
C60 O1 1.357(17)
Li1 O7 1.94(3)
Li1 O2 1.94(3)
Li1 O8 1.96(3)
Li1 O1 2.04(3)
Li2 O10 1.86(3)
Li2 O9 1.86(3)
Li2 O3 2.00(3)
Li2 O4 2.13(3)
Li3 O6 1.88(3)
Li3 O12 1.91(3)
Li3 O5 1.94(3)
Li3 O11 2.03(3)
O7 C71 1.424(12)
O7 C74 1.440(11)
C71 C72 1.460(12)
C72 C73 1.513(14)
C73 C74 1.449(12)
O8 C81 1.439(11)
O8 C84 1.445(11)
C81 C82 1.446(13)
C82 C83 1.479(14)
C83 C84 1.480(12)
O9 C94 1.430(13)
O9 C91 1.454(12)
C91 C92 1.442(13)
C92 C93 1.506(15)
C93 C94 1.425(13)
O10 C104 1.432(13)
O10 C101 1.433(11)
C101 C102 1.465(14)
C102 C103 1.473(15)
C103 C104 1.486(14)
O11 C114 1.439(12)
O11 C111 1.466(11)
C111 C112 1.473(13)
C112 C113 1.506(14)
C113 C114 1.465(13)
O12 C121 1.449(12)
O12 C124 1.467(11)
C121 C122 1.440(13)
C122 C123 1.493(13)
C123 C124 1.469(13)
O13 C134 1.418(13)
O13 C131 1.419(13)
C131 C132 1.435(14)
C132 C133 1.507(15)
C133 C134 1.449(13)

loop_
_geom_torsion_atom_site_label_1
_geom_torsion_atom_site_label_2
_geom_torsion_atom_site_label_3
_geom_torsion_atom_site_label_4
_geom_torsion
O2 C1 C2 C3 176.0(16)
C10 C1 C2 C3 -8(2)
C1 C2 C3 C4 3(3)
C2 C3 C4 C5 -178.1(16)
C2 C3 C4 C9 2(3)
C3 C4 C5 C6 174.8(19)
C9 C4 C5 C6 -5(3)
C4 C5 C6 C7 5(3)
C5 C6 C7 C8 -5(3)
C6 C7 C8 C9 5(3)
C3 C4 C9 C10 0(2)
C5 C4 C9 C10 -179.9(15)
C3 C4 C9 C8 -175.5(15)
C5 C4 C9 C8 4(2)
C7 C8 C9 C4 -4(2)
C7 C8 C9 C10 -179.6(15)
C4 C9 C10 C1 -7(2)
C8 C9 C10 C1 168.7(14)
C4 C9 C10 C11 177.8(14)
C8 C9 C10 C11 -7(2)
O2 C1 C10 C9 -173.9(16)
C2 C1 C10 C9 10(2)
O2 C1 C10 C11 1(2)
C2 C1 C10 C11 -174.6(13)
C9 C10 C11 C20 112.9(18)
C1 C10 C11 C20 -63(2)
C9 C10 C11 C12 -69.9(19)
C1 C10 C11 C12 114.4(16)
C20 C11 C12 C17 3(3)
C10 C11 C12 C17 -174.3(17)
C20 C11 C12 C13 178.6(17)
C10 C11 C12 C13 1(2)
C17 C12 C13 C14 2(3)
C11 C12 C13 C14 -173.5(15)
C12 C13 C14 C15 -5(3)
C13 C14 C15 C16 6(3)
C14 C15 C16 C17 -4(3)
C15 C16 C17 C12 1(3)
C15 C16 C17 C18 -177.2(19)
C13 C12 C17 C16 0(3)
C11 C12 C17 C16 176.0(16)
C13 C12 C17 C18 178.3(16)
C11 C12 C17 C18 -6(3)
C16 C17 C18 C19 179.6(16)
C12 C17 C18 C19 1(3)
C17 C18 C19 C20 6(3)
C10 C11 C20 O3 5(3)
C12 C11 C20 O3 -172.2(15)
C10 C11 C20 C19 -178.8(16)
C12 C11 C20 C19 4(3)
C18 C19 C20 O3 167.6(16)
C18 C19 C20 C11 -9(3)
O4 C21 C22 C23 170.7(15)
C30 C21 C22 C23 -2(2)
C21 C22 C23 C24 1(3)
C22 C23 C24 C25 -177.3(16)
C22 C23 C24 C29 1(2)
C23 C24 C25 C26 179.2(17)
C29 C24 C25 C26 1(3)
C24 C25 C26 C27 -1(3)
C25 C26 C27 C28 2(3)
C26 C27 C28 C29 -5(3)
C27 C28 C29 C30 -176.1(15)
C27 C28 C29 C24 5(2)
C23 C24 C29 C28 178.7(14)
C25 C24 C29 C28 -3(2)
C23 C24 C29 C30 0(2)
C25 C24 C29 C30 177.9(14)
O4 C21 C30 C29 -170.4(12)
C22 C21 C30 C29 2.7(19)
O4 C21 C30 C31 11(2)
C22 C21 C30 C31 -176.1(12)
C28 C29 C30 C21 179.6(14)
C24 C29 C30 C21 -2(2)
C28 C29 C30 C31 -2(2)
C24 C29 C30 C31 177.2(13)
C21 C30 C31 C32 108.8(16)
C29 C30 C31 C32 -69.9(19)
C21 C30 C31 C40 -69.6(18)
C29 C30 C31 C40 111.6(15)
C40 C31 C32 C37 -5(2)
C30 C31 C32 C37 176.3(14)
C40 C31 C32 C33 178.5(14)
C30 C31 C32 C33 0(2)
C31 C32 C33 C34 179.0(17)
C37 C32 C33 C34 3(2)
C32 C33 C34 C35 1(3)
C33 C34 C35 C36 -2(3)
C34 C35 C36 C37 -1(2)
C31 C32 C37 C36 177.9(14)
C33 C32 C37 C36 -6(2)
C31 C32 C37 C38 2(2)
C33 C32 C37 C38 178.1(13)
C35 C36 C37 C32 5(2)
C35 C36 C37 C38 -178.7(14)
C32 C37 C38 C39 2(2)
C36 C37 C38 C39 -174.2(15)
C37 C38 C39 C40 -2(2)
C32 C31 C40 O5 -174.5(14)
C30 C31 C40 O5 4(2)
C32 C31 C40 C39 5(2)
C30 C31 C40 C39 -176.1(14)
C38 C39 C40 O5 178.6(15)
C38 C39 C40 C31 -1(3)
C50 C41 C42 C43 -1(3)
O6 C41 C42 C43 -177.7(14)
C41 C42 C43 C44 5(2)
C42 C43 C44 C45 178.9(14)
C42 C43 C44 C49 -8(2)
C43 C44 C45 C46 179.3(18)
C49 C44 C45 C46 6(3)
C44 C45 C46 C47 -1(3)
C45 C46 C47 C48 -3(3)
C46 C47 C48 C49 2(3)
C47 C48 C49 C50 176.6(16)
C47 C48 C49 C44 3(2)
C45 C44 C49 C50 179.9(15)
C43 C44 C49 C50 6(2)
C45 C44 C49 C48 -6(2)
C43 C44 C49 C48 179.9(15)
O6 C41 C50 C49 175.3(13)
C42 C41 C50 C49 -1(3)
O6 C41 C50 C51 -4(3)
C42 C41 C50 C51 179.2(15)
C48 C49 C50 C41 -174.8(17)
C44 C49 C50 C41 -2(2)
C48 C49 C50 C51 5(3)
C44 C49 C50 C51 178.2(14)
C41 C50 C51 C52 -112(2)
C49 C50 C51 C52 68(2)
C41 C50 C51 C60 59(2)
C49 C50 C51 C60 -120.6(17)
C60 C51 C52 C53 -175.7(15)
C50 C51 C52 C53 -5(3)
C60 C51 C52 C57 8(3)
C50 C51 C52 C57 178.6(14)
C51 C52 C53 C54 -179.4(18)
C57 C52 C53 C54 -3(2)
C52 C53 C54 C55 3(3)
C53 C54 C55 C56 0(3)
C54 C55 C56 C57 -3(3)
C55 C56 C57 C58 -172.1(18)
C55 C56 C57 C52 3(3)
C51 C52 C57 C56 176.8(16)
C53 C52 C57 C56 0(2)
C51 C52 C57 C58 -8(2)
C53 C52 C57 C58 175.3(14)
C56 C57 C58 C59 -179.7(15)
C52 C57 C58 C59 5(2)
C57 C58 C59 C60 -3(3)
C58 C59 C60 O1 -177.6(14)
C58 C59 C60 C51 2(2)
C52 C51 C60 O1 175.0(15)
C50 C51 C60 O1 4(2)
C52 C51 C60 C59 -4(2)
C50 C51 C60 C59 -175.9(13)
C59 C60 O1 Li1 -119.7(15)
C51 C60 O1 Li1 61(2)
C59 C60 O1 Y1 96.9(14)
C51 C60 O1 Y1 -82.5(16)
O7 Li1 O1 C60 -58(3)
O2 Li1 O1 C60 -158.0(12)
O8 Li1 O1 C60 71.0(17)
O7 Li1 O1 Y1 91(2)
O2 Li1 O1 Y1 -8.8(8)
O8 Li1 O1 Y1 -139.7(10)
O2 Y1 O1 C60 160.4(11)
O5 Y1 O1 C60 -18.6(11)
O4 Y1 O1 C60 -107.0(10)
O6 Y1 O1 C60 47.7(10)
O3 Y1 O1 C60 163.6(10)
O2 Y1 O1 Li1 8.1(8)
O5 Y1 O1 Li1 -170.9(8)
O4 Y1 O1 Li1 100.7(8)
O6 Y1 O1 Li1 -104.6(8)
O3 Y1 O1 Li1 11.3(12)
C2 C1 O2 Li1 36(2)
C10 C1 O2 Li1 -139.9(16)
C2 C1 O2 Y1 -124.8(15)
C10 C1 O2 Y1 60(2)
O7 Li1 O2 C1 65.8(18)
O8 Li1 O2 C1 -59(2)
O1 Li1 O2 C1 -155.8(13)
O7 Li1 O2 Y1 -129.4(10)
O8 Li1 O2 Y1 106(2)
O1 Li1 O2 Y1 9.0(8)
O5 Y1 O2 C1 -33(4)
O4 Y1 O2 C1 51.3(15)
O1 Y1 O2 C1 154.6(15)
O6 Y1 O2 C1 -131.5(14)
O3 Y1 O2 C1 -24.0(14)
O5 Y1 O2 Li1 164(3)
O4 Y1 O2 Li1 -111.9(8)
O1 Y1 O2 Li1 -8.6(8)
O6 Y1 O2 Li1 65.2(8)
O3 Y1 O2 Li1 172.8(8)
C11 C20 O3 Li2 -65(3)
C19 C20 O3 Li2 119(2)
C11 C20 O3 Y1 84.4(19)
C19 C20 O3 Y1 -91.8(17)
O10 Li2 O3 C20 -70(3)
O9 Li2 O3 C20 55(3)
O4 Li2 O3 C20 152.4(19)
O10 Li2 O3 Y1 139.2(14)
O9 Li2 O3 Y1 -96(2)
O4 Li2 O3 Y1 1.5(11)
O2 Y1 O3 C20 -64.3(11)
O5 Y1 O3 C20 114.7(11)
O4 Y1 O3 C20 -163.2(11)
O1 Y1 O3 C20 -67.4(14)
O6 Y1 O3 C20 42.7(11)
O2 Y1 O3 Li2 97.5(11)
O5 Y1 O3 Li2 -83.6(11)
O4 Y1 O3 Li2 -1.4(11)
O1 Y1 O3 Li2 94.3(13)
O6 Y1 O3 Li2 -155.5(11)
C30 C21 O4 Li2 -58(2)
C22 C21 O4 Li2 129.6(19)
C30 C21 O4 Y1 81.4(14)
C22 C21 O4 Y1 -91.1(13)
O10 Li2 O4 C21 33(4)
O9 Li2 O4 C21 -85(2)
O3 Li2 O4 C21 141.2(15)
O10 Li2 O4 Y1 -110(2)
O9 Li2 O4 Y1 132.2(12)
O3 Li2 O4 Y1 -1.5(11)
O2 Y1 O4 C21 125.7(10)
O5 Y1 O4 C21 -61.0(10)
O1 Y1 O4 C21 52.3(10)
O6 Y1 O4 C21 -48.0(15)
O3 Y1 O4 C21 -153.7(10)
O2 Y1 O4 Li2 -79.3(11)
O5 Y1 O4 Li2 94.0(10)
O1 Y1 O4 Li2 -152.7(10)
O6 Y1 O4 Li2 107.0(13)
O3 Y1 O4 Li2 1.3(10)
C31 C40 O5 Li3 -142.3(16)
C39 C40 O5 Li3 38(2)
C31 C40 O5 Y1 68.3(17)
C39 C40 O5 Y1 -111.6(14)
O6 Li3 O5 C40 -153.2(12)
O12 Li3 O5 C40 -34(2)
O11 Li3 O5 C40 78(2)
O6 Li3 O5 Y1 2.7(13)
O12 Li3 O5 Y1 121.8(15)
O11 Li3 O5 Y1 -125.7(10)
O2 Y1 O5 C40 53(4)
O4 Y1 O5 C40 -32.0(11)
O1 Y1 O5 C40 -134.9(11)
O6 Y1 O5 C40 153.8(11)
O3 Y1 O5 C40 44.2(11)
O2 Y1 O5 Li3 -103(4)
O4 Y1 O5 Li3 171.9(11)
O1 Y1 O5 Li3 69.0(11)
O6 Y1 O5 Li3 -2.3(11)
O3 Y1 O5 Li3 -111.9(11)
C50 C41 O6 Li3 77(3)
C42 C41 O6 Li3 -106(2)
C50 C41 O6 Y1 -77.5(19)
C42 C41 O6 Y1 99.1(13)
O12 Li3 O6 C41 69(3)
O5 Li3 O6 C41 -160.9(14)
O11 Li3 O6 C41 -57(3)
O12 Li3 O6 Y1 -132.3(14)
O5 Li3 O6 Y1 -2.6(12)
O11 Li3 O6 Y1 101.5(16)
O2 Y1 O6 C41 -22.1(12)
O5 Y1 O6 C41 164.8(12)
O4 Y1 O6 C41 151.3(11)
O1 Y1 O6 C41 45.7(11)
O3 Y1 O6 C41 -110.4(11)
O2 Y1 O6 Li3 175.5(12)
O5 Y1 O6 Li3 2.4(11)
O4 Y1 O6 Li3 -11.1(16)
O1 Y1 O6 Li3 -116.7(12)
O3 Y1 O6 Li3 87.2(11)
O2 Li1 O7 C71 -3(2)
O8 Li1 O7 C71 137.7(15)
O1 Li1 O7 C71 -95(3)
O2 Li1 O7 C74 -168.3(14)
O8 Li1 O7 C74 -28(2)
O1 Li1 O7 C74 100(3)
C74 O7 C71 C72 -16(2)
Li1 O7 C71 C72 177.0(14)
O7 C71 C72 C73 29.0(19)
C71 C72 C73 C74 -33(2)
C71 O7 C74 C73 -5(2)
Li1 O7 C74 C73 161.3(14)
C72 C73 C74 O7 23.6(19)
O7 Li1 O8 C81 -151.2(13)
O2 Li1 O8 C81 -28(3)
O1 Li1 O8 C81 60.7(17)
O7 Li1 O8 C84 70.1(18)
O2 Li1 O8 C84 -166.4(18)
O1 Li1 O8 C84 -77.9(16)
C84 O8 C81 C82 13(2)
Li1 O8 C81 C82 -130.5(16)
O8 C81 C82 C83 -24(2)
C81 C82 C83 C84 26(2)
C81 O8 C84 C83 4(2)
Li1 O8 C84 C83 146.5(15)
C82 C83 C84 O8 -19(2)
O10 Li2 O9 C94 52(2)
O3 Li2 O9 C94 -75(3)
O4 Li2 O9 C94 -165.9(15)
O10 Li2 O9 C91 -143.0(16)
O3 Li2 O9 C91 91(3)
O4 Li2 O9 C91 -1(2)
C94 O9 C91 C92 -26(2)
Li2 O9 C91 C92 166.7(19)
O9 C91 C92 C93 15(3)
C91 C92 C93 C94 1(3)
C92 C93 C94 O9 -17(3)
C91 O9 C94 C93 28(2)
Li2 O9 C94 C93 -164.7(19)
O9 Li2 O10 C104 -130.6(18)
O3 Li2 O10 C104 12(3)
O4 Li2 O10 C104 112(2)
O9 Li2 O10 C101 51(3)
O3 Li2 O10 C101 -166.0(16)
O4 Li2 O10 C101 -66(3)
C104 O10 C101 C102 13(3)
Li2 O10 C101 C102 -168(2)
O10 C101 C102 C103 5(3)
C101 C102 C103 C104 -20(3)
C101 O10 C104 C103 -25(3)
Li2 O10 C104 C103 156(2)
C102 C103 C104 O10 27(3)
O6 Li3 O11 C114 74(2)
O12 Li3 O11 C114 -58(2)
O5 Li3 O11 C114 171.1(16)
O6 Li3 O11 C111 -85(2)
O12 Li3 O11 C111 143.7(13)
O5 Li3 O11 C111 12.5(19)
C114 O11 C111 C112 15(2)
Li3 O11 C111 C112 177.8(15)
O11 C111 C112 C113 0(2)
C111 C112 C113 C114 -15(3)
C111 O11 C114 C113 -24(2)
Li3 O11 C114 C113 176.0(16)
C112 C113 C114 O11 24(2)
O6 Li3 O12 C121 174.6(17)
O5 Li3 O12 C121 68(2)
O11 Li3 O12 C121 -46(2)
O6 Li3 O12 C124 5(3)
O5 Li3 O12 C124 -102(2)
O11 Li3 O12 C124 144.2(15)
C124 O12 C121 C122 -31(2)
Li3 O12 C121 C122 157.7(17)
O12 C121 C122 C123 29(2)
C121 C122 C123 C124 -18(3)
C121 O12 C124 C123 21(2)
Li3 O12 C124 C123 -167.8(17)
C122 C123 C124 O12 -2(2)
C134 O13 C131 C132 8(4)
O13 C131 C132 C133 -19(4)
C131 C132 C133 C134 24(4)
C131 O13 C134 C133 7(3)
C132 C133 C134 O13 -19(3)
